data_4122228
loop_
_publ_author_name
'Oshio, Hiroki'
'Hoshino, Norihisa'
'Ito, Tasuku'
'Nakano, Motohiro'

_publ_section_title
;
 Single-molecule magnets of ferrous cubes: structurally controlled
 magnetic anisotropy.
;
_journal_issue 28
_journal_name_full 'Journal of the American Chemical Society'
_journal_page_first 8805
_journal_page_last 8812
_journal_paper_doi 10.1021/ja0487933
_journal_volume 126
_journal_year 2004
_chemical_formula_sum 'C40 H44 Cl8 Fe4 N4 O12'
_chemical_formula_weight 1279.79
_chemical_name_systematic
; 
 [Fe4(3,5-Cl2-sae)4(MeOH)4]  
;
_space_group_IT_number 88
_symmetry_space_group_name_Hall '-I 4ad'
_symmetry_space_group_name_H-M 'I 41/a :2'
_atom_sites_solution_hydrogens geom
_atom_sites_solution_primary direct
_atom_sites_solution_secondary difmap
_audit_creation_method SHELXL-97
_cell_angle_alpha 90.00
_cell_angle_beta 90.00
_cell_angle_gamma 90.00
_cell_formula_units_Z 4
_cell_length_a 16.5583(9)
_cell_length_b 16.5583(9)
_cell_length_c 18.7408(15)
_cell_measurement_temperature 203.15
_cell_volume 5138.3(6)
_computing_structure_refinement 'SHELXL-97 (Sheldrick, 1997)'
_computing_structure_solution 'SHELXS-97 (Sheldrick, 1990)'
_diffrn_ambient_temperature 293(2)
_diffrn_measured_fraction_theta_full 0.996
_diffrn_measured_fraction_theta_max 0.996
_diffrn_radiation_monochromator graphite
_diffrn_radiation_source 'fine-focus sealed tube'
_diffrn_radiation_type MoK\a
_diffrn_radiation_wavelength 0.71073
_diffrn_reflns_av_R_equivalents 0.0467
_diffrn_reflns_av_sigmaI/netI 0.0496
_diffrn_reflns_limit_h_max 12
_diffrn_reflns_limit_h_min -21
_diffrn_reflns_limit_k_max 21
_diffrn_reflns_limit_k_min -21
_diffrn_reflns_limit_l_max 24
_diffrn_reflns_limit_l_min -24
_diffrn_reflns_number 19203
_diffrn_reflns_theta_full 28.06
_diffrn_reflns_theta_max 28.06
_diffrn_reflns_theta_min 1.64
_exptl_absorpt_coefficient_mu 1.583
_exptl_absorpt_correction_T_max 0.927
_exptl_absorpt_correction_T_min 1.000
_exptl_absorpt_correction_type empirical
_exptl_absorpt_process_details SADABS
_exptl_crystal_colour 'dark blue'
_exptl_crystal_density_diffrn 1.654
_exptl_crystal_density_method 'not measured'
_exptl_crystal_description tablet
_exptl_crystal_F_000 2592
_exptl_crystal_size_max 0.38
_exptl_crystal_size_mid 0.25
_exptl_crystal_size_min 0.25
_refine_diff_density_max 0.433
_refine_diff_density_min -0.227
_refine_diff_density_rms 0.061
_refine_ls_extinction_method none
_refine_ls_goodness_of_fit_ref 0.845
_refine_ls_hydrogen_treatment mixed
_refine_ls_matrix_type full
_refine_ls_number_parameters 159
_refine_ls_number_reflns 3099
_refine_ls_number_restraints 0
_refine_ls_restrained_S_all 0.845
_refine_ls_R_factor_all 0.0533
_refine_ls_R_factor_gt 0.0296
_refine_ls_shift/su_max 0.062
_refine_ls_shift/su_mean 0.002
_refine_ls_structure_factor_coef Fsqd
_refine_ls_weighting_details 'calc w=1/[\s^2^(Fo^2^)+(0.0294P)^2^+0.0000P] where P=(Fo^2^+2Fc^2^)/3'
_refine_ls_weighting_scheme calc
_refine_ls_wR_factor_gt 0.0591
_refine_ls_wR_factor_ref 0.0626
_reflns_number_gt 2071
_reflns_number_total 3099
_reflns_threshold_expression >2sigma(I)
_cod_data_source_file ja0487933si20040302_072220.cif
_cod_data_source_block '[Fe4(3,5-Cl2-sae)4(MeOH)4]_(6)'
_cod_depositor_comments
;
The following automatic conversions were performed:

'_cell_measurement_temperature' value '-70' was changed to '203.15' -
it was converted from degrees Celsius(C) to Kelvins(K).

Automatic conversion script
Id: cif_fix_values 2281 2013-09-26 08:29:07Z andrius 
;
_cod_database_code 4122228

loop_
_symmetry_equiv_pos_as_xyz
'x, y, z'
'-x+1/2, -y, z+1/2'
'-y+3/4, x+1/4, z+1/4'
'y+3/4, -x+3/4, z+3/4'
'x+1/2, y+1/2, z+1/2'
'-x+1, -y+1/2, z+1'
'-y+5/4, x+3/4, z+3/4'
'y+5/4, -x+5/4, z+5/4'
'-x, -y, -z'
'x-1/2, y, -z-1/2'
'y-3/4, -x-1/4, -z-1/4'
'-y-3/4, x-3/4, -z-3/4'
'-x+1/2, -y+1/2, -z+1/2'
'x, y+1/2, -z'
'y-1/4, -x+1/4, -z+1/4'
'-y-1/4, x-1/4, -z-1/4'

loop_
_atom_site_label
_atom_site_type_symbol
_atom_site_fract_x
_atom_site_fract_y
_atom_site_fract_z
_atom_site_U_iso_or_equiv
_atom_site_adp_type
_atom_site_occupancy
_atom_site_symmetry_multiplicity
_atom_site_calc_flag
_atom_site_refinement_flags
Fe1 Fe 0.902113(17) 0.275606(17) 1.069287(15) 0.02974(9) Uani 1 1 d .
Cl2 Cl 0.61329(4) 0.17681(4) 0.78531(3) 0.0607(2) Uani 1 1 d .
Cl1 Cl 0.66844(4) 0.10329(4) 1.05960(3) 0.0618(2) Uani 1 1 d .
O2 O 1.01465(8) 0.33163(7) 1.07104(7) 0.0290(3) Uani 1 1 d .
N1 N 0.90710(10) 0.31395(10) 0.96451(9) 0.0335(4) Uani 1 1 d .
O1 O 0.80534(8) 0.21083(9) 1.04729(7) 0.0389(4) Uani 1 1 d .
O3 O 0.83952(11) 0.39250(10) 1.10205(10) 0.0486(5) Uani 1 1 d .
C1 C 0.76523(12) 0.20610(12) 0.98711(11) 0.0325(5) Uani 1 1 d .
C4 C 0.67189(13) 0.18859(13) 0.86180(12) 0.0385(5) Uani 1 1 d .
C7 C 0.85596(12) 0.30025(12) 0.91611(11) 0.0332(5) Uani 1 1 d .
H7 H 0.8637 0.3257 0.8724 0.040 Uiso 1 1 calc R
C5 C 0.73830(12) 0.23795(12) 0.86163(11) 0.0343(5) Uani 1 1 d .
H5 H 0.7522 0.2654 0.8201 0.041 Uiso 1 1 calc R
C6 C 0.78563(12) 0.24770(12) 0.92319(11) 0.0315(5) Uani 1 1 d .
C9 C 1.01550(13) 0.39404(12) 1.01891(11) 0.0368(5) Uani 1 1 d .
H9A H 1.0705 0.4120 1.0110 0.044 Uiso 1 1 calc R
H9B H 0.9842 0.4397 1.0358 0.044 Uiso 1 1 calc R
C8 C 0.97970(13) 0.36278(13) 0.94900(11) 0.0398(5) Uani 1 1 d .
H8A H 0.9654 0.4079 0.9185 0.048 Uiso 1 1 calc R
H8B H 1.0193 0.3300 0.9242 0.048 Uiso 1 1 calc R
C2 C 0.69623(13) 0.15617(13) 0.98355(12) 0.0382(5) Uani 1 1 d .
C3 C 0.65044(13) 0.14750(13) 0.92315(12) 0.0433(6) Uani 1 1 d .
H3 H 0.6052 0.1142 0.9234 0.052 Uiso 1 1 calc R
C10 C 0.78498(16) 0.43966(16) 1.06203(14) 0.0689(8) Uani 1 1 d .
H10A H 0.8145 0.4777 1.0335 0.103 Uiso 1 1 calc R
H10B H 0.7496 0.4682 1.0938 0.103 Uiso 1 1 calc R
H10C H 0.7537 0.4052 1.0315 0.103 Uiso 1 1 calc R
H3A H 0.8632(15) 0.4166(15) 1.1296(13) 0.055(9) Uiso 1 1 d .

loop_
_atom_site_aniso_label
_atom_site_aniso_U_11
_atom_site_aniso_U_22
_atom_site_aniso_U_33
_atom_site_aniso_U_23
_atom_site_aniso_U_13
_atom_site_aniso_U_12
Fe1 0.02740(17) 0.02959(17) 0.03224(16) 0.00394(13) -0.00348(13) -0.00517(13)
Cl2 0.0536(4) 0.0771(5) 0.0514(4) -0.0076(3) -0.0179(3) -0.0186(3)
Cl1 0.0509(4) 0.0727(5) 0.0618(4) 0.0193(4) -0.0027(3) -0.0307(3)
O2 0.0295(7) 0.0254(7) 0.0320(7) 0.0030(6) -0.0039(6) -0.0053(6)
N1 0.0333(10) 0.0328(10) 0.0343(10) 0.0042(8) -0.0019(8) -0.0066(8)
O1 0.0340(8) 0.0449(9) 0.0378(8) 0.0088(7) -0.0070(7) -0.0130(7)
O3 0.0504(11) 0.0395(10) 0.0560(11) -0.0035(9) -0.0203(9) 0.0119(8)
C1 0.0252(11) 0.0291(11) 0.0432(13) 0.0003(10) -0.0015(10) -0.0008(9)
C4 0.0318(12) 0.0408(13) 0.0428(13) -0.0126(11) -0.0090(10) 0.0008(10)
C7 0.0350(12) 0.0317(12) 0.0328(12) 0.0062(9) 0.0006(10) -0.0017(9)
C5 0.0315(12) 0.0336(12) 0.0377(12) -0.0033(10) -0.0014(10) 0.0041(10)
C6 0.0270(11) 0.0308(11) 0.0367(12) -0.0032(10) -0.0017(9) 0.0014(9)
C9 0.0385(12) 0.0297(12) 0.0423(13) 0.0077(10) -0.0052(10) -0.0095(10)
C8 0.0406(13) 0.0398(13) 0.0390(12) 0.0104(10) -0.0037(10) -0.0150(11)
C2 0.0330(12) 0.0359(12) 0.0458(13) 0.0022(10) 0.0011(10) -0.0058(10)
C3 0.0331(13) 0.0389(13) 0.0579(15) -0.0062(12) -0.0045(12) -0.0089(10)
C10 0.0611(18) 0.0606(18) 0.085(2) -0.0023(16) -0.0297(16) 0.0199(15)

loop_
_atom_type_symbol
_atom_type_description
_atom_type_scat_dispersion_real
_atom_type_scat_dispersion_imag
_atom_type_scat_source
C C 0.0033 0.0016 'International Tables Vol C Tables 4.2.6.8 and 6.1.1.4'
H H 0.0000 0.0000 'International Tables Vol C Tables 4.2.6.8 and 6.1.1.4'
N N 0.0061 0.0033 'International Tables Vol C Tables 4.2.6.8 and 6.1.1.4'
O O 0.0106 0.0060 'International Tables Vol C Tables 4.2.6.8 and 6.1.1.4'
Cl Cl 0.1484 0.1585 'International Tables Vol C Tables 4.2.6.8 and 6.1.1.4'
Fe Fe 0.3463 0.8444 'International Tables Vol C Tables 4.2.6.8 and 6.1.1.4'

loop_
_geom_angle_atom_site_label_1
_geom_angle_atom_site_label_2
_geom_angle_atom_site_label_3
_geom_angle
_geom_angle_site_symmetry_1
_geom_angle_site_symmetry_3
O1 Fe1 N1 90.06(6) . .
O1 Fe1 O2 105.32(5) . 12_758
N1 Fe1 O2 163.89(6) . 12_758
O1 Fe1 O2 166.68(6) . .
N1 Fe1 O2 80.92(6) . .
O2 Fe1 O2 84.69(5) 12_758 .
O1 Fe1 O2 94.11(5) . 6_654
N1 Fe1 O2 103.43(6) . 6_654
O2 Fe1 O2 80.64(5) 12_758 6_654
O2 Fe1 O2 78.63(5) . 6_654
O1 Fe1 O3 98.55(6) . .
N1 Fe1 O3 90.76(7) . .
O2 Fe1 O3 82.35(6) 12_758 .
O2 Fe1 O3 91.40(6) . .
O2 Fe1 O3 160.97(6) 6_654 .
C9 O2 Fe1 125.70(12) . 15_667
C9 O2 Fe1 108.78(11) . .
Fe1 O2 Fe1 98.70(5) 15_667 .
C9 O2 Fe1 123.90(12) . 6_654
Fe1 O2 Fe1 93.62(5) 15_667 6_654
Fe1 O2 Fe1 101.34(5) . 6_654
C7 N1 C8 120.21(17) . .
C7 N1 Fe1 126.97(14) . .
C8 N1 Fe1 112.81(12) . .
C1 O1 Fe1 128.60(13) . .
C10 O3 Fe1 128.18(16) . .
O1 C1 C2 119.05(19) . .
O1 C1 C6 125.11(18) . .
C2 C1 C6 115.84(18) . .
C5 C4 C3 120.12(19) . .
C5 C4 Cl2 120.80(18) . .
C3 C4 Cl2 119.08(17) . .
N1 C7 C6 125.27(19) . .
C4 C5 C6 121.0(2) . .
C5 C6 C1 120.24(18) . .
C5 C6 C7 116.05(18) . .
C1 C6 C7 123.69(18) . .
O2 C9 C8 109.81(16) . .
N1 C8 C9 109.41(16) . .
C3 C2 C1 123.3(2) . .
C3 C2 Cl1 118.62(16) . .
C1 C2 Cl1 118.12(17) . .
C2 C3 C4 119.6(2) . .

loop_
_geom_bond_atom_site_label_1
_geom_bond_atom_site_label_2
_geom_bond_distance
_geom_bond_site_symmetry_2
Fe1 O1 1.9718(14) .
Fe1 N1 2.0654(17) .
Fe1 O2 2.0808(13) 12_758
Fe1 O2 2.0817(13) .
Fe1 O2 2.2480(13) 6_654
Fe1 O3 2.2799(17) .
Cl2 C4 1.742(2) .
Cl1 C2 1.735(2) .
O2 C9 1.422(2) .
O2 Fe1 2.0808(13) 15_667
O2 Fe1 2.2480(13) 6_654
N1 C7 1.262(2) .
N1 C8 1.478(2) .
O1 C1 1.311(2) .
O3 C10 1.410(3) .
C1 C2 1.412(3) .
C1 C6 1.423(3) .
C4 C5 1.370(3) .
C4 C3 1.382(3) .
C7 C6 1.460(3) .
C5 C6 1.404(3) .
C9 C8 1.528(3) .
C2 C3 1.370(3) .
